data_4024163
loop_
_publ_author_name
'Hana Dvo\<r\'akov\'a'
'Jan Lang'
'Ji\<r\'i Vlach'
'Jan S\'ykora'
'Michal \<Cajan'
'Michal Himl'
'Michaela Pojarov\'a'
'Ivan Stibor'
'Pavel Lhot\'ak'

_publ_section_title
;
 Partially O-Alkylated Thiacalix[4]arenes: Synthesis, Molecular and
 Crystal Structures, Conformational Behavior
;
_journal_name_full 'Journal of Organic Chemistry'
_journal_page_first 7157
_journal_page_last 7166
_journal_paper_doi 10.1021/jo070927i
_journal_volume 72
_journal_year 2007
_chemical_formula_moiety 'C30 H28 O4 S4'
_chemical_formula_sum 'C30 H28 O4 S4'
_chemical_formula_weight 580.81
_space_group_IT_number 148
_symmetry_cell_setting trigonal
_symmetry_space_group_name_Hall '-R 3'
_symmetry_space_group_name_H-M 'R -3 :H'
_atom_sites_solution_hydrogens geom
_atom_sites_solution_primary direct
_audit_creation_date 07-04-24
_audit_creation_method CRYSTALS_ver_12.82
_cell_angle_alpha 90
_cell_angle_beta 90
_cell_angle_gamma 120.00
_cell_formula_units_Z 18
_cell_length_a 35.6110(7)
_cell_length_b 35.6110(7)
_cell_length_c 11.9080(2)
_cell_measurement_reflns_used 5730
_cell_measurement_temperature 150
_cell_measurement_theta_max 27
_cell_measurement_theta_min 0
_cell_volume 13077.9(4)
_computing_cell_refinement 'DENZO/SCALEPACK (Otwinowski & Minor, 1997)'
_computing_data_collection 'COLLECT. Nonius (1997-2001).'
_computing_data_reduction 'DENZO/SCALEPACK (Otwinowski & Minor, 1997)'
_computing_molecular_graphics 'CAMERON (Watkin et al., 1996)'
_computing_publication_material 'CRYSTALS (Betteridge et al., 2003)'
_computing_structure_refinement 'CRYSTALS (Betteridge et al., 2003)'
_computing_structure_solution 'SHELXS 86 (Sheldrick, 1986)'
_diffrn_ambient_temperature 150
_diffrn_measured_fraction_theta_full 0.998
_diffrn_measured_fraction_theta_max 0.998
_diffrn_measurement_device_type 'Nonius Kappa CCD'
_diffrn_measurement_method '\f & \w scans'
_diffrn_radiation_monochromator graphite
_diffrn_radiation_type 'Mo K\a'
_diffrn_radiation_wavelength 0.71073
_diffrn_reflns_av_R_equivalents 0.015
_diffrn_reflns_limit_h_max 43
_diffrn_reflns_limit_h_min -43
_diffrn_reflns_limit_k_max 37
_diffrn_reflns_limit_k_min -37
_diffrn_reflns_limit_l_max 13
_diffrn_reflns_limit_l_min -14
_diffrn_reflns_number 11279
_diffrn_reflns_theta_full 26.030
_diffrn_reflns_theta_max 26.030
_diffrn_reflns_theta_min 1.833
_diffrn_standards_number 0
_exptl_absorpt_coefficient_mu 0.361
_exptl_absorpt_correction_T_max 0.9646
_exptl_absorpt_correction_T_min 0.9646
_exptl_absorpt_correction_type none
_exptl_crystal_colour colourless
_exptl_crystal_density_diffrn 1.327
_exptl_crystal_description block
_exptl_crystal_F_000 5472
_exptl_crystal_size_max 0.10
_exptl_crystal_size_mid 0.10
_exptl_crystal_size_min 0.10
_refine_diff_density_max 1.78
_refine_diff_density_min -0.50
_refine_ls_extinction_method None
_refine_ls_goodness_of_fit_ref 1.1035
_refine_ls_hydrogen_treatment mixed
_refine_ls_matrix_type full
_refine_ls_number_parameters 391
_refine_ls_number_reflns 3856
_refine_ls_number_restraints 0
_refine_ls_R_factor_all 0.0842
_refine_ls_R_factor_gt 0.0524
_refine_ls_shift/su_max 0.001093
_refine_ls_structure_factor_coef F
_refine_ls_weighting_details
;
 Method, part 1, Chebychev polynomial, (Watkin, 1994, Prince, 1982) 
 [weight] = 1.0/[A~0~*T~0~(x)+A~1~*T~1~(x) ... +A~n-1~]*T~n-1~(x)] 
 where A~i~ are the Chebychev coefficients listed below and x= Fcalc/Fmax 
 Method = Robust Weighting (Prince, 1982) 
 W = [weight] * [1-(deltaF/6*sigmaF)^2^]^2^ 
 A~i~ are: 
 0.939 0.951 0.559 
;
_refine_ls_weighting_scheme calc
_refine_ls_wR_factor_all 0.0857
_refine_ls_wR_factor_gt 0.0594
_refine_ls_wR_factor_ref 0.0594
_reflns_limit_h_max 21
_reflns_limit_h_min -43
_reflns_limit_k_max 43
_reflns_limit_k_min 0
_reflns_limit_l_max 14
_reflns_limit_l_min 0
_reflns_number_gt 3856
_reflns_number_total 5734
_reflns_threshold_expression I>1.96u(I)
_oxford_diffrn_Wilson_B_factor 0.00
_oxford_diffrn_Wilson_scale 0.00
_oxford_refine_ls_scale 0.06476(16)
_cod_data_source_file jo070927i-File008.cif
_cod_data_source_block CRYSTALS_cif
_cod_depositor_comments
;
The following automatic conversions were performed:
'_symmetry_cell_setting' value 'Trigonal' changed to 'trigonal' according
to '/home/saulius/struct/CIF-dictionaries/cif_core.dic' dictionary named
'cif_core.dic' version 2.4.1 from 2010-06-29.

Automatic conversion script
Id: cif_fix_enum 1527 2010-12-29 10:47:43Z saulius 
;
_cod_original_sg_symbol_H-M 'R -3 '
_cod_database_code 4024163

loop_
_symmetry_equiv_pos_as_xyz
x,y,z
-x,-y,-z
x+1/3,y+2/3,z+2/3
-x+1/3,-y+2/3,-z+2/3
x+2/3,y+1/3,z+1/3
-x+2/3,-y+1/3,-z+1/3
-y,x-y,z
y,-x+y,-z
-y+1/3,x-y+2/3,z+2/3
y+1/3,-x+y+2/3,-z+2/3
-y+2/3,x-y+1/3,z+1/3
y+2/3,-x+y+1/3,-z+1/3
-x+y,-x,z
x-y,x,-z
-x+y+1/3,-x+2/3,z+2/3
x-y+1/3,x+2/3,-z+2/3
-x+y+2/3,-x+1/3,z+1/3
x-y+2/3,x+1/3,-z+1/3

loop_
_atom_site_label
_atom_site_type_symbol
_atom_site_fract_x
_atom_site_fract_y
_atom_site_fract_z
_atom_site_U_iso_or_equiv
_atom_site_occupancy
_atom_site_adp_type
_atom_site_refinement_flags_posn
_atom_site_refinement_flags_adp
_atom_site_refinement_flags_occupancy
_atom_site_disorder_assembly
_atom_site_disorder_group
_atom_site_attached_hydrogens
S2 S 0.61827(2) 0.08435(3) 0.64194(6) 0.0376 1.0000 Uani . . . . . .
S8 S 0.53904(2) 0.09483(3) 0.25528(6) 0.0382 1.0000 Uani . . . . . .
S14 S 0.42808(3) 0.12445(3) 0.51882(6) 0.0449 1.0000 Uani . . . . . .
S20 S 0.50853(3) 0.11521(3) 0.90730(7) 0.0489 1.0000 Uani . . . . . .
O29 O 0.56001(7) 0.12079(8) 0.69617(17) 0.0430 1.0000 Uani . . . . . .
O30 O 0.58952(6) 0.12641(6) 0.46898(16) 0.0356 1.0000 Uani . . . . . .
O31 O 0.50994(7) 0.12332(8) 0.46603(17) 0.0413 1.0000 Uani . . . . . .
O32 O 0.50126(8) 0.15229(7) 0.6872(2) 0.0467 1.0000 Uani . . . . . .
C1 C 0.58244(9) 0.07164(9) 0.7579(2) 0.0319 1.0000 Uani . . . . . .
C3 C 0.58218(9) 0.05843(10) 0.5267(2) 0.0315 1.0000 Uani . . . . . .
C4 C 0.56415(9) 0.01405(10) 0.5092(2) 0.0347 1.0000 Uani . . . . . .
C5 C 0.53822(9) -0.00609(11) 0.4168(3) 0.0376 1.0000 Uani . . . . . .
C6 C 0.53050(9) 0.01868(10) 0.3398(2) 0.0353 1.0000 Uani . . . . . .
C7 C 0.54792(9) 0.06296(10) 0.3560(2) 0.0319 1.0000 Uani . . . . . .
C9 C 0.48645(9) 0.08524(9) 0.2904(2) 0.0322 1.0000 Uani . . . . . .
C10 C 0.45361(10) 0.06494(10) 0.2112(3) 0.0367 1.0000 Uani . . . . . .
C11 C 0.41322(10) 0.06100(10) 0.2278(3) 0.0409 1.0000 Uani . . . . . .
C12 C 0.40586(10) 0.07783(11) 0.3253(3) 0.0384 1.0000 Uani . . . . . .
C13 C 0.43761(10) 0.09750(10) 0.4059(2) 0.0358 1.0000 Uani . . . . . .
C15 C 0.42945(10) 0.09561(10) 0.6396(2) 0.0349 1.0000 Uani . . . . . .
C16 C 0.39330(11) 0.05585(11) 0.6670(3) 0.0399 1.0000 Uani . . . . . .
C17 C 0.39211(11) 0.03493(11) 0.7657(3) 0.0406 1.0000 Uani . . . . . .
C18 C 0.42732(11) 0.05312(11) 0.8374(3) 0.0405 1.0000 Uani . . . . . .
C19 C 0.46365(10) 0.09210(11) 0.8118(2) 0.0378 1.0000 Uani . . . . . .
C21 C 0.53495(9) 0.08528(10) 0.8741(2) 0.0364 1.0000 Uani . . . . . .
C22 C 0.53528(10) 0.05739(11) 0.9550(2) 0.0402 1.0000 Uani . . . . . .
C23 C 0.55874(10) 0.03647(11) 0.9373(3) 0.0397 1.0000 Uani . . . . . .
C24 C 0.58216(9) 0.04366(10) 0.8392(2) 0.0349 1.0000 Uani . . . . . .
C25 C 0.55857(9) 0.09312(9) 0.7742(2) 0.0328 1.0000 Uani . . . . . .
C26 C 0.57415(9) 0.08318(9) 0.4502(2) 0.0301 1.0000 Uani . . . . . .
C27 C 0.47896(9) 0.10214(9) 0.3890(2) 0.0322 1.0000 Uani . . . . . .
C28 C 0.46483(10) 0.11412(10) 0.7131(2) 0.0362 1.0000 Uani . . . . . .
C33 C 0.63168(11) 0.15561(11) 0.4212(3) 0.0466 1.0000 Uani . . . . . .
C34 C 0.64348(15) 0.20133(13) 0.4501(4) 0.0670 1.0000 Uani . . . . . .
C35 C 0.6492(2) 0.21143(18) 0.5695(5) 0.0950 1.0000 Uani . . . . . .
C36 C 0.50202(14) 0.19098(13) 0.7305(4) 0.0612 1.0000 Uani . . . . . .
C37 C 0.54284(17) 0.22962(14) 0.6903(5) 0.0808 1.0000 Uani . . . . . .
C38 C 0.5455(2) 0.23453(19) 0.5667(5) 0.1087 1.0000 Uani . . . . . .
H41 H 0.5686(11) -0.0035(11) 0.561(3) 0.037(8) 1.0000 Uiso . . . . . .
H51 H 0.5262(12) -0.0329(13) 0.404(3) 0.044(10) 1.0000 Uiso . . . . . .
H61 H 0.5130(13) 0.0073(13) 0.271(3) 0.057(11) 1.0000 Uiso . . . . . .
H101 H 0.4603(11) 0.0543(11) 0.139(3) 0.046(9) 1.0000 Uiso . . . . . .
H111 H 0.3882(14) 0.0472(13) 0.171(3) 0.061(11) 1.0000 Uiso . . . . . .
H121 H 0.3799(12) 0.0781(11) 0.333(3) 0.043(9) 1.0000 Uiso . . . . . .
H161 H 0.3688(16) 0.0470(15) 0.616(4) 0.077(14) 1.0000 Uiso . . . . . .
H171 H 0.3638(14) 0.0050(14) 0.781(3) 0.058(11) 1.0000 Uiso . . . . . .
H181 H 0.4278(12) 0.0396(12) 0.907(3) 0.046(9) 1.0000 Uiso . . . . . .
H221 H 0.5214(10) 0.0529(10) 1.026(3) 0.031(8) 1.0000 Uiso . . . . . .
H231 H 0.5593(14) 0.0149(15) 0.993(4) 0.066(12) 1.0000 Uiso . . . . . .
H241 H 0.5988(11) 0.0299(11) 0.826(3) 0.034(8) 1.0000 Uiso . . . . . .
H331 H 0.6538 0.1492 0.4532 0.0513 1.0000 Uiso R . . . . .
H332 H 0.6306 0.1520 0.3377 0.0513 1.0000 Uiso R . . . . .
H341 H 0.6712 0.2215 0.4111 0.0752 1.0000 Uiso R . . . . .
H342 H 0.6199 0.2063 0.4219 0.0752 1.0000 Uiso R . . . . .
H351 H 0.6569 0.2423 0.5811 0.1045 1.0000 Uiso R . . . . .
H352 H 0.6730 0.2071 0.5993 0.1045 1.0000 Uiso R . . . . .
H353 H 0.6216 0.1919 0.6102 0.1045 1.0000 Uiso R . . . . .
H361 H 0.5015 0.1903 0.8144 0.0747 1.0000 Uiso R . . . . .
H362 H 0.4763 0.1924 0.7020 0.0747 1.0000 Uiso R . . . . .
H371 H 0.5680 0.2269 0.7170 0.0954 1.0000 Uiso R . . . . .
H372 H 0.5445 0.2562 0.7237 0.0954 1.0000 Uiso R . . . . .
H381 H 0.5734 0.2609 0.5460 0.1228 1.0000 Uiso R . . . . .
H382 H 0.5442 0.2084 0.5319 0.1228 1.0000 Uiso R . . . . .
H383 H 0.5207 0.2376 0.5385 0.1228 1.0000 Uiso R . . . . .
H311 H 0.5355 0.1274 0.4452 0.0500 1.0000 Uiso R . . . . .
H291 H 0.5415 0.1339 0.7141 0.0500 1.0000 Uiso R . . . . .

loop_
_atom_site_aniso_label
_atom_site_aniso_U_11
_atom_site_aniso_U_22
_atom_site_aniso_U_33
_atom_site_aniso_U_23
_atom_site_aniso_U_13
_atom_site_aniso_U_12
S2 0.0277(4) 0.0567(5) 0.0268(3) -0.0028(3) -0.0007(3) 0.0199(3)
S8 0.0402(4) 0.0582(5) 0.0244(3) 0.0056(3) 0.0059(3) 0.0308(4)
S14 0.0644(5) 0.0625(5) 0.0328(4) 0.0126(3) 0.0127(3) 0.0505(5)
S20 0.0555(5) 0.0708(6) 0.0355(4) -0.0175(4) -0.0078(3) 0.0429(5)
O29 0.0525(13) 0.0592(14) 0.0325(11) 0.0078(10) 0.0089(9) 0.0394(12)
O30 0.0348(11) 0.0351(11) 0.0367(10) -0.0028(8) 0.0073(8) 0.0174(9)
O31 0.0403(11) 0.0608(14) 0.0329(10) -0.0065(10) 0.0004(9) 0.0329(11)
O32 0.0483(13) 0.0427(12) 0.0540(13) -0.0010(10) 0.0149(11) 0.0265(11)
C1 0.0285(13) 0.0403(15) 0.0234(12) -0.0040(11) -0.0024(10) 0.0146(12)
C3 0.0249(13) 0.0452(16) 0.0264(13) -0.0016(12) 0.0004(10) 0.0190(12)
C4 0.0341(15) 0.0388(16) 0.0341(14) 0.0051(12) 0.0072(12) 0.0206(13)
C5 0.0299(15) 0.0354(17) 0.0451(17) -0.0012(13) 0.0058(12) 0.0144(13)
C6 0.0289(14) 0.0443(17) 0.0319(14) -0.0100(12) 0.0005(12) 0.0179(13)
C7 0.0300(14) 0.0471(17) 0.0245(13) -0.0009(11) 0.0035(10) 0.0236(13)
C9 0.0376(15) 0.0409(15) 0.0250(13) 0.0064(11) 0.0048(11) 0.0248(13)
C10 0.0455(17) 0.0400(16) 0.0303(15) 0.0034(12) 0.0001(12) 0.0256(14)
C11 0.0399(16) 0.0433(17) 0.0389(16) 0.0077(13) -0.0033(13) 0.0203(14)
C12 0.0338(15) 0.0463(17) 0.0384(16) 0.0137(13) 0.0055(12) 0.0226(14)
C13 0.0459(17) 0.0426(16) 0.0278(13) 0.0119(12) 0.0110(12) 0.0289(14)
C15 0.0452(17) 0.0424(16) 0.0293(14) 0.0040(12) 0.0080(12) 0.0309(14)
C16 0.0453(17) 0.0488(18) 0.0332(15) -0.0038(13) 0.0000(13) 0.0293(15)
C17 0.0491(18) 0.0382(16) 0.0362(15) 0.0013(13) 0.0073(14) 0.0231(15)
C18 0.0556(19) 0.0466(18) 0.0289(14) 0.0041(13) 0.0065(13) 0.0327(16)
C19 0.0464(17) 0.0528(18) 0.0262(14) -0.0063(12) -0.0025(12) 0.0339(16)
C21 0.0340(15) 0.0500(17) 0.0286(14) -0.0097(12) -0.0055(11) 0.0234(14)
C22 0.0350(15) 0.0562(19) 0.0241(14) -0.0004(13) -0.0008(12) 0.0188(14)
C23 0.0348(15) 0.0426(17) 0.0347(15) 0.0030(13) -0.0034(12) 0.0141(14)
C24 0.0308(14) 0.0392(16) 0.0322(14) -0.0006(12) -0.0039(11) 0.0157(13)
C25 0.0325(14) 0.0390(15) 0.0253(13) -0.0027(11) -0.0017(11) 0.0167(12)
C26 0.0281(13) 0.0359(14) 0.0273(13) -0.0015(11) 0.0048(10) 0.0168(12)
C27 0.0390(15) 0.0408(15) 0.0244(13) 0.0075(11) 0.0048(11) 0.0257(13)
C28 0.0417(16) 0.0411(16) 0.0337(14) 0.0022(12) 0.0115(12) 0.0267(14)
C33 0.0412(17) 0.0408(17) 0.0471(18) -0.0010(14) 0.0112(14) 0.0124(15)
C34 0.063(3) 0.044(2) 0.080(3) 0.0021(19) 0.020(2) 0.0172(19)
C35 0.098(4) 0.065(3) 0.100(4) -0.012(3) 0.004(3) 0.024(3)
C36 0.064(2) 0.051(2) 0.074(3) -0.0073(18) 0.013(2) 0.0321(19)
C37 0.083(3) 0.045(2) 0.106(4) -0.011(2) 0.009(3) 0.025(2)
C38 0.119(5) 0.069(3) 0.114(5) 0.015(3) 0.026(4) 0.028(3)

loop_
_atom_type_symbol
_atom_type_scat_dispersion_real
_atom_type_scat_dispersion_imag
_atom_type_scat_Cromer_Mann_a1
_atom_type_scat_Cromer_Mann_b1
_atom_type_scat_Cromer_Mann_a2
_atom_type_scat_Cromer_Mann_b2
_atom_type_scat_Cromer_Mann_a3
_atom_type_scat_Cromer_Mann_b3
_atom_type_scat_Cromer_Mann_a4
_atom_type_scat_Cromer_Mann_b4
_atom_type_scat_Cromer_Mann_c
_atom_type_scat_source
C 0.0033 0.0016 2.3100 20.8439 1.0200 10.2075 1.5886 0.5687 0.8650 51.6512 0.2156 'International Tables Vol C 4.2.6.8 and 6.1.1.4'
H 0.0000 0.0000 0.4930 10.5109 0.3229 26.1257 0.1402 3.1424 0.0408 57.7998 0.0030 'International Tables Vol C 4.2.6.8 and 6.1.1.4'
O 0.0106 0.0060 3.0485 13.2771 2.2868 5.7011 1.5463 0.3239 0.8670 32.9089 0.2508 'International Tables Vol C 4.2.6.8 and 6.1.1.4'
S 0.1246 0.1234 6.9053 1.4679 5.2034 22.2151 1.4379 0.2536 1.5863 56.1720 0.8669 'International Tables Vol C 4.2.6.8 and 6.1.1.4'

loop_
_geom_angle_atom_site_label_1
_geom_angle_site_symmetry_1
_geom_angle_atom_site_label_2
_geom_angle_site_symmetry_2
_geom_angle_atom_site_label_3
_geom_angle_site_symmetry_3
_geom_angle
_geom_angle_publ_flag
C1 . S2 . C3 . 103.03(13) yes
C7 . S8 . C9 . 102.96(12) yes
C13 . S14 . C15 . 103.38(13) yes
C19 . S20 . C21 . 101.59(13) yes
C25 . O29 . H291 . 113.8 no
C26 . O30 . C33 . 115.5(2) yes
C27 . O31 . H311 . 113.0 no
C28 . O32 . C36 . 114.8(2) yes
S2 . C1 . C24 . 118.2(2) yes
S2 . C1 . C25 . 121.2(2) yes
C24 . C1 . C25 . 120.2(3) yes
S2 . C3 . C4 . 120.4(2) yes
S2 . C3 . C26 . 119.8(2) yes
C4 . C3 . C26 . 119.7(3) yes
C3 . C4 . C5 . 121.1(3) yes
C3 . C4 . H41 . 121(2) no
C5 . C4 . H41 . 118(2) no
C4 . C5 . C6 . 119.2(3) yes
C4 . C5 . H51 . 124(3) no
C6 . C5 . H51 . 117(3) no
C5 . C6 . C7 . 120.7(3) yes
C5 . C6 . H61 . 125(2) no
C7 . C6 . H61 . 115(2) no
S8 . C7 . C6 . 120.5(2) yes
S8 . C7 . C26 . 119.6(2) yes
C6 . C7 . C26 . 119.8(3) yes
S8 . C9 . C10 . 118.2(2) yes
S8 . C9 . C27 . 121.5(2) yes
C10 . C9 . C27 . 119.9(3) yes
C9 . C10 . C11 . 121.1(3) yes
C9 . C10 . H101 . 118(2) no
C11 . C10 . H101 . 120(2) no
C10 . C11 . C12 . 119.0(3) yes
C10 . C11 . H111 . 124(2) no
C12 . C11 . H111 . 117(2) no
C11 . C12 . C13 . 121.1(3) yes
C11 . C12 . H121 . 119(2) no
C13 . C12 . H121 . 119(2) no
S14 . C13 . C12 . 118.1(2) yes
S14 . C13 . C27 . 120.9(2) yes
C12 . C13 . C27 . 120.2(3) yes
S14 . C15 . C16 . 119.7(2) yes
S14 . C15 . C28 . 120.7(2) yes
C16 . C15 . C28 . 119.3(3) yes
C15 . C16 . C17 . 120.7(3) yes
C15 . C16 . H161 . 114(3) no
C17 . C16 . H161 . 125(3) no
C16 . C17 . C18 . 119.8(3) yes
C16 . C17 . H171 . 117(2) no
C18 . C17 . H171 . 124(2) no
C17 . C18 . C19 . 120.7(3) yes
C17 . C18 . H181 . 122(2) no
C19 . C18 . H181 . 117(2) no
S20 . C19 . C18 . 119.7(2) yes
S20 . C19 . C28 . 120.3(3) yes
C18 . C19 . C28 . 120.0(3) yes
S20 . C21 . C22 . 118.0(2) yes
S20 . C21 . C25 . 120.8(2) yes
C22 . C21 . C25 . 120.8(3) yes
C21 . C22 . C23 . 120.1(3) yes
C21 . C22 . H221 . 123.2(19) no
C23 . C22 . H221 . 116.6(19) no
C22 . C23 . C24 . 120.0(3) yes
C22 . C23 . H231 . 123(2) no
C24 . C23 . H231 . 117(2) no
C1 . C24 . C23 . 120.7(3) yes
C1 . C24 . H241 . 118.3(19) no
C23 . C24 . H241 . 121.0(19) no
C1 . C25 . C21 . 118.2(3) yes
C1 . C25 . O29 . 119.5(2) yes
C21 . C25 . O29 . 122.3(3) yes
C7 . C26 . C3 . 119.5(3) yes
C7 . C26 . O30 . 119.7(2) yes
C3 . C26 . O30 . 120.7(2) yes
C13 . C27 . C9 . 118.6(3) yes
C13 . C27 . O31 . 119.1(3) yes
C9 . C27 . O31 . 122.3(2) yes
C19 . C28 . C15 . 119.5(3) yes
C19 . C28 . O32 . 119.6(3) yes
C15 . C28 . O32 . 120.8(3) yes
O30 . C33 . C34 . 108.4(3) yes
O30 . C33 . H331 . 109.8 no
C34 . C33 . H331 . 109.6 no
O30 . C33 . H332 . 109.8 no
C34 . C33 . H332 . 109.8 no
H331 . C33 . H332 . 109.5 no
C33 . C34 . C35 . 114.9(4) yes
C33 . C34 . H341 . 108.1 no
C35 . C34 . H341 . 108.1 no
C33 . C34 . H342 . 108.1 no
C35 . C34 . H342 . 108.1 no
H341 . C34 . H342 . 109.5 no
C34 . C35 . H351 . 109.5 no
C34 . C35 . H352 . 109.4 no
H351 . C35 . H352 . 109.5 no
C34 . C35 . H353 . 109.5 no
H351 . C35 . H353 . 109.5 no
H352 . C35 . H353 . 109.5 no
O32 . C36 . C37 . 107.8(3) yes
O32 . C36 . H361 . 109.8 no
C37 . C36 . H361 . 109.9 no
O32 . C36 . H362 . 110.0 no
C37 . C36 . H362 . 109.8 no
H361 . C36 . H362 . 109.5 no
C36 . C37 . C38 . 113.7(5) yes
C36 . C37 . H371 . 108.4 no
C38 . C37 . H371 . 108.7 no
C36 . C37 . H372 . 108.2 no
C38 . C37 . H372 . 108.2 no
H371 . C37 . H372 . 109.5 no
C37 . C38 . H381 . 109.2 no
C37 . C38 . H382 . 109.3 no
H381 . C38 . H382 . 109.5 no
C37 . C38 . H383 . 109.8 no
H381 . C38 . H383 . 109.5 no
H382 . C38 . H383 . 109.5 no

loop_
_geom_bond_atom_site_label_1
_geom_bond_site_symmetry_1
_geom_bond_atom_site_label_2
_geom_bond_site_symmetry_2
_geom_bond_distance
_geom_bond_publ_flag
S2 . C1 . 1.779(3) yes
S2 . C3 . 1.789(3) yes
S8 . C7 . 1.785(3) yes
S8 . C9 . 1.778(3) yes
S14 . C13 . 1.781(3) yes
S14 . C15 . 1.783(3) yes
S20 . C19 . 1.791(3) yes
S20 . C21 . 1.783(3) yes
O29 . C25 . 1.337(4) yes
O29 . H291 . 1.002 no
O30 . C26 . 1.370(3) yes
O30 . C33 . 1.448(4) yes
O31 . C27 . 1.340(4) yes
O31 . H311 . 0.882 no
O32 . C28 . 1.365(4) yes
O32 . C36 . 1.459(4) yes
C1 . C24 . 1.386(4) yes
C1 . C25 . 1.413(4) yes
C3 . C4 . 1.393(4) yes
C3 . C26 . 1.393(4) yes
C4 . C5 . 1.384(4) yes
C4 . H41 . 0.95(3) no
C5 . C6 . 1.392(5) yes
C5 . H51 . 0.84(4) no
C6 . C7 . 1.389(4) yes
C6 . H61 . 0.98(4) no
C7 . C26 . 1.406(4) yes
C9 . C10 . 1.391(4) yes
C9 . C27 . 1.405(4) yes
C10 . C11 . 1.388(5) yes
C10 . H101 . 1.02(4) no
C11 . C12 . 1.390(5) yes
C11 . H111 . 1.03(4) no
C12 . C13 . 1.378(5) yes
C12 . H121 . 0.93(4) no
C13 . C27 . 1.412(4) yes
C15 . C16 . 1.395(5) yes
C15 . C28 . 1.399(4) yes
C16 . C17 . 1.381(4) yes
C16 . H161 . 0.98(5) no
C17 . C18 . 1.382(5) yes
C17 . H171 . 1.05(4) no
C18 . C19 . 1.378(5) yes
C18 . H181 . 0.96(4) no
C19 . C28 . 1.402(4) yes
C21 . C22 . 1.388(5) yes
C21 . C25 . 1.402(4) yes
C22 . C23 . 1.386(5) yes
C22 . H221 . 0.95(3) no
C23 . C24 . 1.382(4) yes
C23 . H231 . 1.02(4) no
C24 . H241 . 0.95(3) no
C33 . C34 . 1.504(5) yes
C33 . H331 . 1.000 no
C33 . H332 . 1.000 no
C34 . C35 . 1.456(7) yes
C34 . H341 . 1.000 no
C34 . H342 . 1.000 no
C35 . H351 . 1.000 no
C35 . H352 . 1.000 no
C35 . H353 . 1.000 no
C36 . C37 . 1.495(6) yes
C36 . H361 . 1.000 no
C36 . H362 . 1.000 no
C37 . C38 . 1.480(8) yes
C37 . H371 . 1.000 no
C37 . H372 . 1.000 no
C38 . H381 . 1.000 no
C38 . H382 . 1.000 no
C38 . H383 . 1.000 no

loop_
_cod_related_entry_id
_cod_related_entry_database
_cod_related_entry_code
1 ChemSpider 9494156
